data_2237434
loop_
_publ_author_name
'Rodr\'iguez-Mora, Monserrath I.'
'Reyes-Mart\'inez, Reyna'
'Flores-Alamo, Marcos'
'Garc\'ia, Juventino J.'
'Morales-Morales, David'

_publ_section_title
;
 A second monoclinic polymorph of (<i>E</i>)-phenyl(pyridin-2-yl)methanone
 oxime
;
_journal_coeditor_code ZJ2100
_journal_issue 2
_journal_name_full 'Acta Crystallographica Section E'
_journal_page_first o310
_journal_paper_doi 10.1107/S1600536813002377
_journal_volume 69
_journal_year 2013
_chemical_formula_iupac 'C12 H10 N2 O1'
_chemical_formula_moiety 'C12 H10 N2 O1'
_chemical_formula_sum 'C12 H10 N2 O'
_chemical_formula_weight 198.22
_chemical_name_systematic
;
(<i>E</i>)-Phenyl(pyridin-2-yl)methanone oxime
;
_space_group_crystal_system monoclinic
_space_group_IT_number 14
_space_group_name_Hall '-P 2yn'
_space_group_name_H-M_alt 'P 1 21/n 1'
_symmetry_space_group_name_Hall '-P 2yn'
_symmetry_space_group_name_H-M 'P 1 21/n 1'
_atom_sites_solution_hydrogens geom
_atom_sites_solution_primary direct
_atom_sites_solution_secondary difmap
_audit_conform_dict_name cif_core.dic
_audit_conform_dict_version 2.4
_audit_creation_method 'WinGX routine CIF_UPDATE'
_cell_angle_alpha 90
_cell_angle_beta 97.743(7)
_cell_angle_gamma 90
_cell_formula_units_Z 4
_cell_length_a 5.6732(4)
_cell_length_b 23.257(2)
_cell_length_c 7.4516(5)
_cell_measurement_reflns_used 1437
_cell_measurement_temperature 130(2)
_cell_measurement_theta_max 25.9911
_cell_measurement_theta_min 3.4971
_cell_volume 974.21(13)
_computing_cell_refinement 'CrysAlis PRO (Agilent, 2011)'
_computing_data_collection 'CrysAlis PRO (Agilent, 2011)'
_computing_data_reduction 'CrysAlis PRO (Agilent, 2011)'
_computing_molecular_graphics
;
ORTEP-3 for Windows (Farrugia, 2012) and DIAMOND (Brandenburg,
2006)
;
_computing_publication_material 'PLATON (Spek, 2009)'
_computing_structure_refinement 'SHELXL97 (Sheldrick, 2008)'
_computing_structure_solution 'SHELXS97 (Sheldrick, 2008)'
_diffrn_ambient_temperature 130(2)
_diffrn_detector_area_resol_mean 10.4685
_diffrn_measured_fraction_theta_full 0.998
_diffrn_measured_fraction_theta_max 0.998
_diffrn_measurement_device_type 'Agilent Xcalibur (Atlas, Gemini)'
_diffrn_measurement_method '\w scans'
_diffrn_radiation_monochromator graphite
_diffrn_radiation_type MoK\a
_diffrn_radiation_wavelength 0.71073
_diffrn_reflns_av_R_equivalents 0.0227
_diffrn_reflns_limit_h_max 6
_diffrn_reflns_limit_h_min -7
_diffrn_reflns_limit_k_max 25
_diffrn_reflns_limit_k_min -28
_diffrn_reflns_limit_l_max 6
_diffrn_reflns_limit_l_min -9
_diffrn_reflns_number 4256
_diffrn_reflns_theta_full 26.05
_diffrn_reflns_theta_max 26.05
_diffrn_reflns_theta_min 3.5
_exptl_absorpt_coefficient_mu 0.089
_exptl_absorpt_correction_T_max 0.995
_exptl_absorpt_correction_T_min 0.976
_exptl_absorpt_correction_type analytical
_exptl_absorpt_process_details
;
[CrysAlis PRO (Agilent, 2011), based on expressions derived by Clark &
Reid
(1995)]
;
_exptl_crystal_colour 'pale pink'
_exptl_crystal_density_diffrn 1.351
_exptl_crystal_density_method 'not measured'
_exptl_crystal_description lamina
_exptl_crystal_F_000 416
_exptl_crystal_size_max 0.5481
_exptl_crystal_size_mid 0.3144
_exptl_crystal_size_min 0.0618
_refine_diff_density_max 0.212
_refine_diff_density_min -0.217
_refine_ls_extinction_method none
_refine_ls_goodness_of_fit_ref 1.04
_refine_ls_hydrogen_treatment mixed
_refine_ls_matrix_type full
_refine_ls_number_parameters 139
_refine_ls_number_reflns 1918
_refine_ls_number_restraints 1
_refine_ls_restrained_S_all 1.04
_refine_ls_R_factor_all 0.0557
_refine_ls_R_factor_gt 0.0417
_refine_ls_shift/su_max 0
_refine_ls_shift/su_mean 0
_refine_ls_structure_factor_coef Fsqd
_refine_ls_weighting_details 'calc w=1/[\s^2^(Fo^2^)+(0.0445P)^2^+0.3722P] where P=(Fo^2^+2Fc^2^)/3'
_refine_ls_weighting_scheme calc
_refine_ls_wR_factor_gt 0.0971
_refine_ls_wR_factor_ref 0.1068
_reflns_number_gt 1559
_reflns_number_total 1918
_reflns_threshold_expression I>2\s(I)
_cod_data_source_file zj2100.cif
_cod_data_source_block I
_cod_original_formula_sum 'C12 H10 N2 O1'
_cod_database_code 2237434
_cod_database_fobs_code 2237434

loop_
_space_group_symop_operation_xyz
'x, y, z'
'-x+1/2, y+1/2, -z+1/2'
'-x, -y, -z'
'x-1/2, -y-1/2, z-1/2'

loop_
_atom_site_type_symbol
_atom_site_label
_atom_site_fract_x
_atom_site_fract_y
_atom_site_fract_z
_atom_site_U_iso_or_equiv
_atom_site_adp_type
_atom_site_calc_flag
_atom_site_refinement_flags
_atom_site_occupancy
_atom_site_symmetry_multiplicity
O O1 -0.01894(19) 0.05043(5) 0.85027(15) 0.0286(3) Uani d D 1 1
N N1 0.6746(2) 0.13409(6) 1.14331(18) 0.0290(3) Uani d . 1 1
N N2 0.1685(2) 0.04881(5) 0.99337(16) 0.0233(3) Uani d . 1 1
C C1 0.2991(2) 0.13583(6) 0.84972(19) 0.0198(3) Uani d . 1 1
C C2 0.1085(3) 0.17379(7) 0.8370(2) 0.0243(4) Uani d . 1 1
H H2 -0.0075 0.1701 0.917 0.029 Uiso calc R 1 1
C C3 0.0870(3) 0.21697(7) 0.7082(2) 0.0261(4) Uani d . 1 1
H H3 -0.0419 0.2433 0.7016 0.031 Uiso calc R 1 1
C C4 0.2528(3) 0.22192(7) 0.5889(2) 0.0263(4) Uani d . 1 1
H H4 0.2369 0.2513 0.4996 0.032 Uiso calc R 1 1
C C5 0.4416(3) 0.18395(7) 0.6003(2) 0.0279(4) Uani d . 1 1
H H5 0.5546 0.1871 0.5176 0.034 Uiso calc R 1 1
C C6 0.4672(3) 0.14138(7) 0.7312(2) 0.0249(4) Uani d . 1 1
H H6 0.5994 0.116 0.74 0.03 Uiso calc R 1 1
C C7 0.3204(2) 0.08948(6) 0.98862(19) 0.0201(3) Uani d . 1 1
C C8 0.5261(3) 0.08876(7) 1.13697(19) 0.0219(3) Uani d . 1 1
C C9 0.5601(3) 0.04407(7) 1.2600(2) 0.0308(4) Uani d . 1 1
H H9 0.4548 0.0121 1.2517 0.037 Uiso calc R 1 1
C C10 0.7525(3) 0.04717(8) 1.3962(2) 0.0382(5) Uani d . 1 1
H H10 0.7786 0.0173 1.4835 0.046 Uiso calc R 1 1
C C11 0.9048(3) 0.09311(8) 1.4052(2) 0.0346(4) Uani d . 1 1
H H11 1.0369 0.0958 1.4978 0.042 Uiso calc R 1 1
C C12 0.8605(3) 0.13487(8) 1.2768(2) 0.0335(4) Uani d . 1 1
H H12 0.9671 0.1665 1.2816 0.04 Uiso calc R 1 1
H H1D -0.097(3) 0.0196(8) 0.878(3) 0.05 Uiso d D 1 1

loop_
_atom_site_aniso_label
_atom_site_aniso_U_11
_atom_site_aniso_U_22
_atom_site_aniso_U_33
_atom_site_aniso_U_12
_atom_site_aniso_U_13
_atom_site_aniso_U_23
O1 0.0289(6) 0.0258(6) 0.0284(6) -0.0061(5) -0.0054(5) 0.0065(5)
N1 0.0306(7) 0.0282(8) 0.0266(7) -0.0043(6) -0.0018(6) -0.0015(6)
N2 0.0250(7) 0.0224(7) 0.0215(6) 0.0002(5) -0.0007(5) 0.0012(5)
C1 0.0225(7) 0.0183(8) 0.0179(7) -0.0019(6) 0.0000(6) -0.0007(6)
C2 0.0257(8) 0.0235(8) 0.0250(8) 0.0008(6) 0.0081(6) 0.0014(6)
C3 0.0271(8) 0.0197(8) 0.0312(9) 0.0029(6) 0.0033(6) 0.0017(7)
C4 0.0302(8) 0.0242(8) 0.0236(8) -0.0054(7) 0.0004(6) 0.0055(6)
C5 0.0256(8) 0.0350(10) 0.0242(8) -0.0023(7) 0.0069(6) 0.0041(7)
C6 0.0201(7) 0.0286(9) 0.0259(8) 0.0023(7) 0.0027(6) 0.0020(7)
C7 0.0233(7) 0.0184(7) 0.0193(7) 0.0030(6) 0.0050(6) -0.0007(6)
C8 0.0243(8) 0.0227(8) 0.0192(7) 0.0038(6) 0.0049(6) -0.0009(6)
C9 0.0350(9) 0.0263(9) 0.0316(9) 0.0033(7) 0.0062(7) 0.0077(7)
C10 0.0451(10) 0.0414(11) 0.0279(9) 0.0161(9) 0.0049(8) 0.0138(8)
C11 0.0298(9) 0.0475(11) 0.0246(8) 0.0082(8) -0.0029(7) -0.0042(8)
C12 0.0301(9) 0.0377(10) 0.0308(9) -0.0060(8) -0.0026(7) -0.0063(8)

loop_
_atom_type_symbol
_atom_type_description
_atom_type_scat_dispersion_real
_atom_type_scat_dispersion_imag
_atom_type_scat_source
C C 0.0033 0.0016 'International Tables Vol C Tables 4.2.6.8 and 6.1.1.4'
H H 0 0 'International Tables Vol C Tables 4.2.6.8 and 6.1.1.4'
N N 0.0061 0.0033 'International Tables Vol C Tables 4.2.6.8 and 6.1.1.4'
O O 0.0106 0.006 'International Tables Vol C Tables 4.2.6.8 and 6.1.1.4'

loop_
_exptl_crystal_face_index_h
_exptl_crystal_face_index_k
_exptl_crystal_face_index_l
_exptl_crystal_face_perp_dist
7 -6 -6 0.1514
-7 6 6 0.1514
0 2 10 0.1654
0 -2 -10 0.1654
0 -33 1 0.0309
0 33 -1 0.0309

loop_
_geom_angle_atom_site_label_1
_geom_angle_atom_site_label_2
_geom_angle_atom_site_label_3
_geom_angle
N2 O1 H1D 98.8(13)
C8 N1 C12 117.37(14)
C7 N2 O1 113.76(12)
C2 C1 C6 119.46(14)
C2 C1 C7 119.83(13)
C6 C1 C7 120.71(13)
C3 C2 C1 120.25(14)
C3 C2 H2 119.9
C1 C2 H2 119.9
C4 C3 C2 120.15(14)
C4 C3 H3 119.9
C2 C3 H3 119.9
C5 C4 C3 119.75(15)
C5 C4 H4 120.1
C3 C4 H4 120.1
C4 C5 C6 120.48(15)
C4 C5 H5 119.8
C6 C5 H5 119.8
C5 C6 C1 119.89(14)
C5 C6 H6 120.1
C1 C6 H6 120.1
N2 C7 C1 124.14(13)
N2 C7 C8 115.55(13)
C1 C7 C8 120.29(13)
N1 C8 C9 122.33(14)
N1 C8 C7 116.07(13)
C9 C8 C7 121.60(14)
C8 C9 C10 118.12(16)
C8 C9 H9 120.9
C10 C9 H9 120.9
C11 C10 C9 120.34(16)
C11 C10 H10 119.8
C9 C10 H10 119.8
C12 C11 C10 117.75(15)
C12 C11 H11 121.1
C10 C11 H11 121.1
N1 C12 C11 124.08(16)
N1 C12 H12 118
C11 C12 H12 118

loop_
_geom_bond_atom_site_label_1
_geom_bond_atom_site_label_2
_geom_bond_distance
O1 N2 1.4015(15)
O1 H1D 0.882(15)
N1 C8 1.346(2)
N1 C12 1.349(2)
N2 C7 1.2832(19)
C1 C2 1.389(2)
C1 C6 1.391(2)
C1 C7 1.488(2)
C2 C3 1.383(2)
C2 H2 0.95
C3 C4 1.382(2)
C3 H3 0.95
C4 C5 1.382(2)
C4 H4 0.95
C5 C6 1.384(2)
C5 H5 0.95
C6 H6 0.95
C7 C8 1.495(2)
C8 C9 1.382(2)
C9 C10 1.388(2)
C9 H9 0.95
C10 C11 1.370(3)
C10 H10 0.95
C11 C12 1.363(3)
C11 H11 0.95
C12 H12 0.95

loop_
_geom_hbond_atom_site_label_D
_geom_hbond_atom_site_label_H
_geom_hbond_atom_site_label_A
_geom_hbond_site_symmetry_A
_geom_hbond_distance_DH
_geom_hbond_distance_HA
_geom_hbond_distance_DA
_geom_hbond_angle_DHA
O1 H1D N2 3_557 0.882(15) 1.928(17) 2.7696(17) 159.0(19)
O1 H1D O1 3_557 0.882(15) 2.612(19) 3.225(2) 127.4(16)
C11 H11 Cg 1_656 0.95 2.78 3.5453(18) 139

loop_
_geom_torsion_atom_site_label_1
_geom_torsion_atom_site_label_2
_geom_torsion_atom_site_label_3
_geom_torsion_atom_site_label_4
_geom_torsion
C6 C1 C2 C3 -0.4(2)
C7 C1 C2 C3 -179.93(13)
C1 C2 C3 C4 1.3(2)
C2 C3 C4 C5 -0.7(2)
C3 C4 C5 C6 -0.6(2)
C4 C5 C6 C1 1.5(2)
C2 C1 C6 C5 -0.9(2)
C7 C1 C6 C5 178.56(14)
O1 N2 C7 C1 2.2(2)
O1 N2 C7 C8 -178.89(12)
C2 C1 C7 N2 62.8(2)
C6 C1 C7 N2 -116.71(17)
C2 C1 C7 C8 -116.09(16)
C6 C1 C7 C8 64.41(19)
C12 N1 C8 C9 -0.5(2)
C12 N1 C8 C7 179.37(14)
N2 C7 C8 N1 -174.03(13)
C1 C7 C8 N1 4.9(2)
N2 C7 C8 C9 5.8(2)
C1 C7 C8 C9 -175.19(14)
N1 C8 C9 C10 1.2(2)
C7 C8 C9 C10 -178.63(15)
C8 C9 C10 C11 -0.9(3)
C9 C10 C11 C12 -0.1(3)
C8 N1 C12 C11 -0.6(3)
C10 C11 C12 N1 0.9(3)
